data_7218302
loop_
_publ_author_name
'Zhu, Wenhua'
'Zhang, Yan'
'Guo, Zhen'
'Wang, Shen'
'Wang, Juan'
'Huang, Yanli'
'Liu, Li'
'Fan, Yuqiao'
'Cao, Feng'
'Xiang, Suwei'

_publ_section_title
;
 A simple route to 1D ferromagnetic Dy-containing compound showing
 magnetic relaxation behaviour
;
_journal_name_full 'RSC Adv.'
_journal_paper_doi 10.1039/C4RA08729A
_journal_year 2014
_chemical_formula_sum 'C21 H15 Dy N6 O21'
_chemical_formula_weight 849.89
_chemical_name_common '[Dy(3,5-Dnbz)3(H2O)2]H2O,12jul26c'
_chemical_name_systematic
; 
 ? 
;
_space_group_IT_number 2
_symmetry_cell_setting triclinic
_symmetry_space_group_name_Hall '-P 1'
_symmetry_space_group_name_H-M 'P -1'
_atom_sites_solution_hydrogens geom
_atom_sites_solution_primary direct
_atom_sites_solution_secondary difmap
_audit_creation_method SHELXL-97
_cell_angle_alpha 107.5990(10)
_cell_angle_beta 90.4890(10)
_cell_angle_gamma 93.625(2)
_cell_formula_units_Z 2
_cell_length_a 9.2791(11)
_cell_length_b 11.4893(14)
_cell_length_c 13.7207(16)
_cell_measurement_reflns_used 5542
_cell_measurement_temperature 296(2)
_cell_measurement_theta_max 29.76
_cell_measurement_theta_min 2.66
_cell_volume 1390.9(3)
_computing_cell_refinement 'Bruker XSCANS'
_computing_data_collection 'Bruker XSCANS'
_computing_data_reduction 'Bruker XSCANS'
_computing_molecular_graphics 'Bruker SHELXTL V5.1 (Sheldrick, 1998)'
_computing_publication_material 'SHELXL-97 (Sheldrick, 1997)'
_computing_structure_refinement 'SHELXL-97 (Sheldrick, 1997)'
_computing_structure_solution 'SHELXS-97 (Sheldrick, 1990)'
_diffrn_ambient_temperature 296(2)
_diffrn_measured_fraction_theta_full 0.991
_diffrn_measured_fraction_theta_max 0.868
_diffrn_measurement_device_type 'Bruker P4'
_diffrn_measurement_method 'omega scans'
_diffrn_radiation_monochromator graphite
_diffrn_radiation_source 'fine-focus sealed tube'
_diffrn_radiation_type MoK\a
_diffrn_radiation_wavelength 0.71073
_diffrn_reflns_av_R_equivalents 0.0284
_diffrn_reflns_av_sigmaI/netI 0.0545
_diffrn_reflns_limit_h_max 12
_diffrn_reflns_limit_h_min -12
_diffrn_reflns_limit_k_max 12
_diffrn_reflns_limit_k_min -16
_diffrn_reflns_limit_l_max 18
_diffrn_reflns_limit_l_min -19
_diffrn_reflns_number 9789
_diffrn_reflns_theta_full 25.00
_diffrn_reflns_theta_max 30.11
_diffrn_reflns_theta_min 2.03
_exptl_absorpt_coefficient_mu 2.797
_exptl_absorpt_correction_T_max 0.8072
_exptl_absorpt_correction_T_min 0.5415
_exptl_absorpt_process_details 'SADABS; Bruker, 2000'
_exptl_crystal_colour yellow
_exptl_crystal_density_diffrn 2.029
_exptl_crystal_density_method 'not measured'
_exptl_crystal_description block
_exptl_crystal_F_000 834
_exptl_crystal_size_max 0.25
_exptl_crystal_size_mid 0.12
_exptl_crystal_size_min 0.08
_refine_diff_density_max 1.325
_refine_diff_density_min -1.431
_refine_diff_density_rms 0.126
_refine_ls_extinction_coef 0.0010(4)
_refine_ls_extinction_expression Fc^*^=kFc[1+0.001xFc^2^\l^3^/sin(2\q)]^-1/4^
_refine_ls_extinction_method SHELXL
_refine_ls_goodness_of_fit_ref 1.009
_refine_ls_hydrogen_treatment mixed
_refine_ls_matrix_type full
_refine_ls_number_parameters 467
_refine_ls_number_reflns 7107
_refine_ls_number_restraints 9
_refine_ls_restrained_S_all 1.009
_refine_ls_R_factor_all 0.0355
_refine_ls_R_factor_gt 0.0315
_refine_ls_shift/su_max 0.001
_refine_ls_shift/su_mean 0.000
_refine_ls_structure_factor_coef Fsqd
_refine_ls_weighting_details 'calc w=1/[\s^2^(Fo^2^)+(0.0461P)^2^+0.0000P] where P=(Fo^2^+2Fc^2^)/3'
_refine_ls_weighting_scheme calc
_refine_ls_wR_factor_gt 0.0825
_refine_ls_wR_factor_ref 0.0855
_reflns_number_gt 6421
_reflns_number_total 7107
_reflns_threshold_expression >2sigma(I)
_cod_data_source_file c4ra08729a2.cif
_cod_data_source_block a
_cod_depositor_comments
;
The following automatic conversions were performed:

'_symmetry_cell_setting' value 'Triclinic' changed to 'triclinic'
according to
/usr/data/users/saulius/crontab/automatic-downloads/rss-feeds/RSC/lib/dictionaries/cif_core.dic
dictionary named 'cif_core.dic' version 2.4.2 from 2011-04-26.

Automatic conversion script
Id: cif_fix_values 2827 2014-09-09 07:05:25Z andrius 
;
_cod_original_sg_symbol_H-M P-1
_cod_database_code 7218302

loop_
_symmetry_equiv_pos_as_xyz
'x, y, z'
'-x, -y, -z'

loop_
_atom_site_label
_atom_site_type_symbol
_atom_site_fract_x
_atom_site_fract_y
_atom_site_fract_z
_atom_site_U_iso_or_equiv
_atom_site_adp_type
_atom_site_occupancy
_atom_site_symmetry_multiplicity
_atom_site_calc_flag
_atom_site_refinement_flags
Dy1 Dy 0.270092(14) -0.012101(11) 0.008576(10) 0.02006(6) Uani 1 1 d .
C1 C 0.0318(3) 0.1627(3) 0.1479(2) 0.0217(6) Uani 1 1 d .
C3 C -0.1406(4) 0.3010(3) 0.2573(3) 0.0280(7) Uani 1 1 d .
H3A H -0.2166 0.2449 0.2264 0.034 Uiso 1 1 calc R
C8 C 0.5379(4) 0.2334(3) 0.0497(2) 0.0236(6) Uani 1 1 d .
C2 C 0.0001(4) 0.2762(3) 0.2315(2) 0.0223(6) Uani 1 1 d .
C9 C 0.4896(4) 0.3614(3) 0.0843(2) 0.0231(6) Uani 1 1 d .
C10 C 0.3440(4) 0.3821(3) 0.0819(2) 0.0265(7) Uani 1 1 d .
H10A H 0.2747 0.3170 0.0593 0.032 Uiso 1 1 calc R
C4 C -0.1672(4) 0.4102(3) 0.3295(3) 0.0312(7) Uani 1 1 d .
C6 C 0.0803(4) 0.4689(3) 0.3489(3) 0.0294(7) Uani 1 1 d .
C7 C 0.1142(4) 0.3595(3) 0.2794(2) 0.0264(7) Uani 1 1 d .
H7A H 0.2096 0.3422 0.2651 0.032 Uiso 1 1 calc R
C5 C -0.0589(4) 0.4974(3) 0.3760(3) 0.0342(8) Uani 1 1 d .
H5A H -0.0785 0.5714 0.4232 0.041 Uiso 1 1 calc R
C14 C 0.5922(4) 0.4598(3) 0.1174(3) 0.0258(7) Uani 1 1 d .
H14A H 0.6902 0.4472 0.1183 0.031 Uiso 1 1 calc R
C13 C 0.5448(4) 0.5766(3) 0.1490(3) 0.0288(7) Uani 1 1 d .
C11 C 0.3041(4) 0.5011(3) 0.1137(3) 0.0284(7) Uani 1 1 d .
C12 C 0.4024(4) 0.6013(3) 0.1490(3) 0.0305(7) Uani 1 1 d .
H12A H 0.3734 0.6809 0.1714 0.037 Uiso 1 1 calc R
C15 C 0.4776(4) -0.0336(3) -0.1976(2) 0.0237(6) Uani 1 1 d .
C16 C 0.4860(4) -0.0794(3) -0.3128(2) 0.0246(6) Uani 1 1 d .
C21 C 0.6158(4) -0.1210(3) -0.3547(3) 0.0297(7) Uani 1 1 d .
H21A H 0.6955 -0.1195 -0.3126 0.036 Uiso 1 1 calc R
C17 C 0.3679(4) -0.0820(3) -0.3758(3) 0.0287(7) Uani 1 1 d .
H17A H 0.2800 -0.0557 -0.3485 0.034 Uiso 1 1 calc R
C18 C 0.3841(4) -0.1251(3) -0.4813(3) 0.0307(7) Uani 1 1 d .
C20 C 0.6247(4) -0.1646(3) -0.4592(3) 0.0329(8) Uani 1 1 d .
C19 C 0.5107(5) -0.1682(3) -0.5249(3) 0.0356(8) Uani 1 1 d .
H19A H 0.5188 -0.1984 -0.5955 0.043 Uiso 1 1 calc R
H71 H 0.201(5) 0.134(5) -0.132(2) 0.062(16) Uiso 1 1 d D
H72 H 0.071(2) 0.136(5) -0.066(3) 0.071(17) Uiso 1 1 d D
H82 H 0.091(7) -0.104(5) 0.175(2) 0.10(2) Uiso 1 1 d D
H81 H 0.160(5) -0.206(2) 0.096(3) 0.052(14) Uiso 1 1 d D
H92 H -0.024(10) -0.094(6) 0.347(4) 0.19(5) Uiso 1 1 d D
H91 H 0.039(5) 0.008(3) 0.309(3) 0.034(14) Uiso 1 1 d D
N1 N -0.3176(4) 0.4334(3) 0.3587(3) 0.0450(9) Uani 1 1 d .
N2 N 0.1993(4) 0.5611(3) 0.3947(3) 0.0399(8) Uani 1 1 d .
N3 N 0.1501(4) 0.5229(3) 0.1097(3) 0.0397(8) Uani 1 1 d .
N4 N 0.6548(4) 0.6800(3) 0.1820(2) 0.0362(7) Uani 1 1 d .
N5 N 0.2629(4) -0.1211(3) -0.5495(3) 0.0399(8) Uani 1 1 d .
N6 N 0.7641(4) -0.2069(3) -0.5032(3) 0.0462(9) Uani 1 1 d .
O2 O -0.0702(3) 0.1075(2) 0.08923(19) 0.0315(5) Uani 1 1 d .
O1 O 0.1594(3) 0.1329(2) 0.14030(19) 0.0295(5) Uani 1 1 d .
O13 O 0.3170(4) 0.5481(3) 0.3559(3) 0.0582(9) Uani 1 1 d .
O10 O -0.4138(3) 0.3593(3) 0.3140(3) 0.0569(9) Uani 1 1 d .
O12 O 0.1711(4) 0.6463(3) 0.4690(2) 0.0554(9) Uani 1 1 d .
O7 O 0.1725(3) 0.1348(2) -0.0661(2) 0.0309(5) Uani 1 1 d D
O4 O 0.6711(3) 0.2208(2) 0.03733(19) 0.0290(5) Uani 1 1 d .
O3 O 0.4450(3) 0.1461(2) 0.03431(19) 0.0300(5) Uani 1 1 d .
O8 O 0.1242(3) -0.1282(2) 0.1067(2) 0.0328(6) Uani 1 1 d D
O11 O -0.3382(4) 0.5274(4) 0.4265(4) 0.0879(16) Uani 1 1 d .
O9 O -0.0196(6) -0.0655(7) 0.2885(4) 0.112(2) Uani 1 1 d D
O5 O 0.3582(3) -0.0447(2) -0.15944(18) 0.0282(5) Uani 1 1 d .
O14 O 0.0636(3) 0.4355(3) 0.0789(3) 0.0538(8) Uani 1 1 d .
O17 O 0.7815(4) 0.6583(3) 0.1807(3) 0.0555(9) Uani 1 1 d .
O16 O 0.6129(4) 0.7834(2) 0.2077(3) 0.0539(9) Uani 1 1 d .
O15 O 0.1171(4) 0.6287(3) 0.1394(4) 0.0730(12) Uani 1 1 d .
O18 O 0.1568(4) -0.0710(3) -0.5121(2) 0.0567(9) Uani 1 1 d .
O21 O 0.8579(4) -0.2176(4) -0.4460(3) 0.0679(11) Uani 1 1 d .
O19 O 0.2770(4) -0.1659(4) -0.6413(2) 0.0627(10) Uani 1 1 d .
O20 O 0.7783(5) -0.2280(4) -0.5939(3) 0.0714(12) Uani 1 1 d .
O6 O 0.5947(3) 0.0103(2) -0.15134(18) 0.0289(5) Uani 1 1 d .

loop_
_atom_site_aniso_label
_atom_site_aniso_U_11
_atom_site_aniso_U_22
_atom_site_aniso_U_33
_atom_site_aniso_U_23
_atom_site_aniso_U_13
_atom_site_aniso_U_12
Dy1 0.01382(9) 0.01823(9) 0.02382(9) 0.00001(6) 0.00131(5) 0.00058(5)
C1 0.0191(15) 0.0197(14) 0.0226(14) 0.0010(11) 0.0021(11) 0.0015(11)
C3 0.0239(17) 0.0262(16) 0.0281(16) -0.0007(13) 0.0015(13) 0.0025(13)
C8 0.0226(16) 0.0203(14) 0.0255(15) 0.0032(11) 0.0024(12) 0.0010(11)
C2 0.0202(16) 0.0211(14) 0.0230(14) 0.0025(11) 0.0012(12) 0.0032(11)
C9 0.0260(17) 0.0191(14) 0.0235(15) 0.0046(11) 0.0055(12) 0.0053(12)
C10 0.0260(18) 0.0259(16) 0.0271(16) 0.0072(12) 0.0041(13) 0.0029(13)
C4 0.0278(19) 0.0294(17) 0.0328(18) 0.0027(14) 0.0082(14) 0.0080(14)
C6 0.033(2) 0.0225(16) 0.0274(16) 0.0006(13) 0.0002(14) -0.0036(13)
C7 0.0227(17) 0.0271(16) 0.0249(16) 0.0017(12) 0.0026(12) -0.0010(12)
C5 0.041(2) 0.0222(16) 0.0323(18) -0.0038(13) 0.0066(15) 0.0052(14)
C14 0.0254(17) 0.0242(15) 0.0267(16) 0.0061(12) 0.0024(13) 0.0000(12)
C13 0.038(2) 0.0199(15) 0.0271(16) 0.0058(12) 0.0031(14) -0.0018(13)
C11 0.0259(18) 0.0307(17) 0.0319(17) 0.0130(14) 0.0065(13) 0.0095(13)
C12 0.038(2) 0.0234(16) 0.0311(17) 0.0082(13) 0.0079(15) 0.0082(14)
C15 0.0230(16) 0.0218(15) 0.0256(15) 0.0057(12) 0.0019(12) 0.0030(12)
C16 0.0242(17) 0.0217(15) 0.0248(15) 0.0027(12) 0.0030(12) 0.0006(12)
C21 0.0293(19) 0.0299(17) 0.0280(16) 0.0056(13) 0.0042(14) 0.0025(14)
C17 0.0248(18) 0.0297(17) 0.0296(17) 0.0064(13) 0.0012(13) 0.0007(13)
C18 0.034(2) 0.0273(17) 0.0286(17) 0.0062(13) -0.0049(14) -0.0036(14)
C20 0.037(2) 0.0262(17) 0.0330(18) 0.0051(14) 0.0107(15) 0.0064(14)
C19 0.050(3) 0.0273(17) 0.0257(17) 0.0032(14) 0.0044(16) 0.0012(16)
N1 0.037(2) 0.0394(19) 0.053(2) 0.0032(16) 0.0119(16) 0.0140(15)
N2 0.046(2) 0.0306(16) 0.0341(17) -0.0012(13) -0.0015(15) -0.0116(14)
N3 0.0337(19) 0.0400(18) 0.052(2) 0.0213(16) 0.0098(15) 0.0156(15)
N4 0.044(2) 0.0248(15) 0.0376(17) 0.0074(13) 0.0033(14) -0.0037(13)
N5 0.044(2) 0.0379(18) 0.0352(17) 0.0079(14) -0.0084(15) -0.0008(15)
N6 0.049(2) 0.048(2) 0.0396(19) 0.0083(16) 0.0183(17) 0.0166(17)
O2 0.0223(13) 0.0337(13) 0.0296(12) -0.0023(10) -0.0027(10) -0.0051(10)
O1 0.0209(12) 0.0275(12) 0.0340(13) -0.0011(10) 0.0025(10) 0.0076(9)
O13 0.0389(19) 0.0539(19) 0.062(2) -0.0082(16) 0.0064(16) -0.0131(15)
O10 0.0296(17) 0.057(2) 0.071(2) -0.0008(17) 0.0093(15) 0.0087(14)
O12 0.065(2) 0.0356(15) 0.0467(17) -0.0131(13) 0.0075(16) -0.0122(15)
O7 0.0205(13) 0.0324(13) 0.0391(14) 0.0100(11) -0.0017(10) 0.0013(10)
O4 0.0207(12) 0.0211(11) 0.0414(14) 0.0030(10) 0.0037(10) 0.0034(9)
O3 0.0265(13) 0.0207(11) 0.0392(14) 0.0046(10) 0.0001(10) -0.0027(9)
O8 0.0241(13) 0.0327(13) 0.0433(15) 0.0140(11) 0.0058(11) 0.0025(10)
O11 0.052(2) 0.061(2) 0.113(4) -0.033(2) 0.028(2) 0.0160(19)
O9 0.081(4) 0.212(7) 0.057(3) 0.058(4) 0.010(3) 0.030(4)
O5 0.0205(12) 0.0335(13) 0.0276(12) 0.0051(10) 0.0024(9) -0.0003(9)
O14 0.0301(17) 0.0517(19) 0.084(2) 0.0273(17) -0.0003(16) 0.0072(14)
O17 0.041(2) 0.0356(16) 0.081(2) 0.0062(15) -0.0002(17) -0.0082(14)
O16 0.064(2) 0.0208(13) 0.071(2) 0.0059(13) 0.0002(17) -0.0016(13)
O15 0.045(2) 0.0426(19) 0.131(4) 0.021(2) 0.007(2) 0.0233(16)
O18 0.045(2) 0.072(2) 0.0470(18) 0.0079(16) -0.0105(15) 0.0124(17)
O21 0.052(2) 0.098(3) 0.054(2) 0.016(2) 0.0145(17) 0.036(2)
O19 0.072(3) 0.080(3) 0.0321(16) 0.0093(16) -0.0114(16) 0.014(2)
O20 0.073(3) 0.103(3) 0.0381(18) 0.0157(18) 0.0285(18) 0.037(2)
O6 0.0220(12) 0.0366(13) 0.0265(12) 0.0075(10) -0.0017(9) 0.0006(10)

loop_
_atom_type_symbol
_atom_type_description
_atom_type_scat_dispersion_real
_atom_type_scat_dispersion_imag
_atom_type_scat_source
C C 0.0033 0.0016 'International Tables Vol C Tables 4.2.6.8 and 6.1.1.4'
H H 0.0000 0.0000 'International Tables Vol C Tables 4.2.6.8 and 6.1.1.4'
N N 0.0061 0.0033 'International Tables Vol C Tables 4.2.6.8 and 6.1.1.4'
O O 0.0106 0.0060 'International Tables Vol C Tables 4.2.6.8 and 6.1.1.4'
Dy Dy -0.1892 4.4098 'International Tables Vol C Tables 4.2.6.8 and 6.1.1.4'

loop_
_geom_angle_atom_site_label_1
_geom_angle_atom_site_label_2
_geom_angle_atom_site_label_3
_geom_angle
_geom_angle_site_symmetry_1
_geom_angle_site_symmetry_3
O2 Dy1 O3 144.12(9) 2 .
O2 Dy1 O6 142.20(9) 2 2_655
O3 Dy1 O6 73.52(9) . 2_655
O2 Dy1 O1 99.95(9) 2 .
O3 Dy1 O1 81.98(9) . .
O6 Dy1 O1 77.73(9) 2_655 .
O2 Dy1 O5 78.83(9) 2 .
O3 Dy1 O5 78.28(8) . .
O6 Dy1 O5 125.82(8) 2_655 .
O1 Dy1 O5 141.95(9) . .
O2 Dy1 O4 79.12(9) 2 2_655
O3 Dy1 O4 121.90(8) . 2_655
O6 Dy1 O4 79.42(9) 2_655 2_655
O1 Dy1 O4 139.92(9) . 2_655
O5 Dy1 O4 77.74(9) . 2_655
O2 Dy1 O7 72.72(9) 2 .
O3 Dy1 O7 73.78(9) . .
O6 Dy1 O7 138.35(8) 2_655 .
O1 Dy1 O7 72.81(9) . .
O5 Dy1 O7 70.58(9) . .
O4 Dy1 O7 140.82(9) 2_655 .
O2 Dy1 O8 71.50(9) 2 .
O3 Dy1 O8 140.60(9) . .
O6 Dy1 O8 71.85(9) 2_655 .
O1 Dy1 O8 72.86(9) . .
O5 Dy1 O8 138.57(8) . .
O4 Dy1 O8 68.90(8) 2_655 .
O7 Dy1 O8 124.15(9) . .
O2 C1 O1 124.9(3) . .
O2 C1 C2 117.5(3) . .
O1 C1 C2 117.6(3) . .
C2 C3 C4 119.2(3) . .
C2 C3 H3A 120.4 . .
C4 C3 H3A 120.4 . .
O3 C8 O4 123.8(3) . .
O3 C8 C9 118.6(3) . .
O4 C8 C9 117.6(3) . .
C3 C2 C7 120.3(3) . .
C3 C2 C1 120.4(3) . .
C7 C2 C1 119.2(3) . .
C10 C9 C14 120.0(3) . .
C10 C9 C8 120.5(3) . .
C14 C9 C8 119.5(3) . .
C11 C10 C9 118.7(3) . .
C11 C10 H10A 120.6 . .
C9 C10 H10A 120.6 . .
C5 C4 C3 122.7(3) . .
C5 C4 N1 118.8(3) . .
C3 C4 N1 118.5(3) . .
C5 C6 C7 123.6(3) . .
C5 C6 N2 118.2(3) . .
C7 C6 N2 118.2(3) . .
C6 C7 C2 117.8(3) . .
C6 C7 H7A 121.1 . .
C2 C7 H7A 121.1 . .
C4 C5 C6 116.4(3) . .
C4 C5 H5A 121.8 . .
C6 C5 H5A 121.8 . .
C13 C14 C9 118.3(3) . .
C13 C14 H14A 120.9 . .
C9 C14 H14A 120.9 . .
C12 C13 C14 123.7(3) . .
C12 C13 N4 118.5(3) . .
C14 C13 N4 117.7(3) . .
C10 C11 C12 123.1(3) . .
C10 C11 N3 118.7(3) . .
C12 C11 N3 118.2(3) . .
C13 C12 C11 116.1(3) . .
C13 C12 H12A 121.9 . .
C11 C12 H12A 121.9 . .
O5 C15 O6 127.4(3) . .
O5 C15 C16 117.8(3) . .
O6 C15 C16 114.8(3) . .
C17 C16 C21 120.2(3) . .
C17 C16 C15 121.5(3) . .
C21 C16 C15 118.3(3) . .
C20 C21 C16 119.0(3) . .
C20 C21 H21A 120.5 . .
C16 C21 H21A 120.5 . .
C16 C17 C18 118.3(3) . .
C16 C17 H17A 120.9 . .
C18 C17 H17A 120.9 . .
C19 C18 C17 122.8(3) . .
C19 C18 N5 118.1(3) . .
C17 C18 N5 119.0(4) . .
C21 C20 C19 122.9(4) . .
C21 C20 N6 118.6(4) . .
C19 C20 N6 118.4(3) . .
C18 C19 C20 116.8(3) . .
C18 C19 H19A 121.6 . .
C20 C19 H19A 121.6 . .
O10 N1 O11 123.7(4) . .
O10 N1 C4 118.7(3) . .
O11 N1 C4 117.5(4) . .
O13 N2 O12 124.9(3) . .
O13 N2 C6 118.2(3) . .
O12 N2 C6 116.9(4) . .
O14 N3 O15 123.9(4) . .
O14 N3 C11 118.5(3) . .
O15 N3 C11 117.5(4) . .
O17 N4 O16 123.7(3) . .
O17 N4 C13 118.6(3) . .
O16 N4 C13 117.7(4) . .
O18 N5 O19 123.7(4) . .
O18 N5 C18 118.6(3) . .
O19 N5 C18 117.6(4) . .
O20 N6 O21 123.4(4) . .
O20 N6 C20 118.6(4) . .
O21 N6 C20 118.0(3) . .
C1 O2 Dy1 175.5(2) . 2
C1 O1 Dy1 130.3(2) . .
Dy1 O7 H71 118(3) . .
Dy1 O7 H72 115(3) . .
H71 O7 H72 107(3) . .
C8 O4 Dy1 113.1(2) . 2_655
C8 O3 Dy1 178.7(2) . .
Dy1 O8 H82 131(4) . .
Dy1 O8 H81 110(3) . .
H82 O8 H81 106(3) . .
H92 O9 H91 106(3) . .
C15 O5 Dy1 136.2(2) . .
C15 O6 Dy1 141.0(2) . 2_655

loop_
_geom_bond_atom_site_label_1
_geom_bond_atom_site_label_2
_geom_bond_distance
_geom_bond_site_symmetry_2
Dy1 O2 2.292(2) 2
Dy1 O3 2.301(2) .
Dy1 O6 2.311(2) 2_655
Dy1 O1 2.350(2) .
Dy1 O5 2.382(2) .
Dy1 O4 2.387(2) 2_655
Dy1 O7 2.438(3) .
Dy1 O8 2.512(3) .
C1 O2 1.244(4) .
C1 O1 1.250(4) .
C1 C2 1.501(4) .
C3 C2 1.380(5) .
C3 C4 1.382(4) .
C3 H3A 0.9300 .
C8 O3 1.246(4) .
C8 O4 1.260(4) .
C8 C9 1.501(4) .
C2 C7 1.396(4) .
C9 C10 1.389(5) .
C9 C14 1.391(5) .
C10 C11 1.379(5) .
C10 H10A 0.9300 .
C4 C5 1.376(5) .
C4 N1 1.474(5) .
C6 C5 1.379(5) .
C6 C7 1.385(5) .
C6 N2 1.474(5) .
C7 H7A 0.9300 .
C5 H5A 0.9300 .
C14 C13 1.381(5) .
C14 H14A 0.9300 .
C13 C12 1.369(5) .
C13 N4 1.473(5) .
C11 C12 1.384(5) .
C11 N3 1.470(5) .
C12 H12A 0.9300 .
C15 O5 1.245(4) .
C15 O6 1.251(4) .
C15 C16 1.512(4) .
C16 C17 1.383(5) .
C16 C21 1.388(5) .
C21 C20 1.374(5) .
C21 H21A 0.9300 .
C17 C18 1.394(5) .
C17 H17A 0.9300 .
C18 C19 1.374(6) .
C18 N5 1.469(5) .
C20 C19 1.375(6) .
C20 N6 1.480(5) .
C19 H19A 0.9300 .
N1 O10 1.215(5) .
N1 O11 1.220(5) .
N2 O13 1.216(5) .
N2 O12 1.225(4) .
N3 O14 1.211(5) .
N3 O15 1.220(4) .
N4 O17 1.217(5) .
N4 O16 1.222(4) .
N5 O18 1.210(5) .
N5 O19 1.220(5) .
N6 O20 1.203(5) .
N6 O21 1.204(5) .
O2 Dy1 2.292(2) 2
O7 H71 0.941(19) .
O7 H72 0.940(19) .
O4 Dy1 2.387(2) 2_655
O8 H82 0.950(19) .
O8 H81 0.942(19) .
O9 H92 0.96(2) .
O9 H91 0.942(18) .
O6 Dy1 2.311(2) 2_655

loop_
_geom_hbond_atom_site_label_D
_geom_hbond_atom_site_label_H
_geom_hbond_atom_site_label_A
_geom_hbond_distance_DH
_geom_hbond_distance_HA
_geom_hbond_distance_DA
_geom_hbond_angle_DHA
_geom_hbond_site_symmetry_A
O7 H72 O2 0.940(19) 2.60(4) 3.180(4) 120(3) .
O7 H71 O9 0.941(19) 2.61(4) 3.205(5) 121(3) 2
O7 H72 O8 0.940(19) 1.88(2) 2.796(4) 163(4) 2
O7 H71 O16 0.941(19) 2.32(3) 3.092(4) 139(4) 2_665
O8 H82 O9 0.950(19) 1.83(3) 2.760(6) 165(6) .
O8 H81 O15 0.942(19) 2.17(3) 2.956(4) 140(4) 1_545
O9 H92 O18 0.96(2) 2.49(6) 3.194(6) 131(6) 1_556
O9 H92 O20 0.96(2) 2.61(5) 3.321(8) 132(6) 1_456
